data_1520768
loop_
_publ_author_name
'Christensen, A. Norlund'
'Hazell, R. G.'

_publ_section_title
;
 Thermal Analysis and Crystal Structure of Tetragonal Strontium Oxalate
 Dihydrate and of Triclinic Strontium Oxalate Hydrate
;
_journal_name_full 'Acta Chemica Scandinavica'
_journal_page_first 508
_journal_page_last 512
_journal_paper_doi 10.3891/acta.chem.scand.52-0508
_journal_volume 52
_journal_year 1998
_chemical_formula_sum 'C2 D2 O5 Sr'
_chemical_formula_weight 195.638
_space_group_IT_number 2
_symmetry_cell_setting triclinic
_symmetry_Int_Tables_number 2
_symmetry_space_group_name_Hall '-P 1'
_symmetry_space_group_name_H-M 'P -1'
_cell_angle_alpha 108.650(4)
_cell_angle_beta 109.171(4)
_cell_angle_gamma 77.277(4)
_cell_formula_units_Z 2
_cell_length_a 6.4877(6)
_cell_length_b 6.5090(6)
_cell_length_c 6.4586(6)
_cell_volume 242.05(4)
_diffrn_ambient_temperature 300
_diffrn_radiation_probe neutron
_diffrn_radiation_wavelength 1.594
_pd_proc_ls_prof_R_factor 0.049
_cod_data_source_file Acta-Chem-Scand-1998-52-508-512-2.cif
_cod_data_source_block 2
_cod_depositor_comments
;
Neutron powder diffraction, Rietveld refinements, Fullprof software
RF = 0.127
No thermal parameter provided, all values settted to B = 1
;
_cod_database_code 1520768

loop_
_symmetry_equiv_pos_site_id
_symmetry_equiv_pos_as_xyz
1 x,y,z
2 -x,-y,-z

loop_
_atom_site_label
_atom_site_type_symbol
_atom_site_thermal_displace_type
_atom_site_fract_x
_atom_site_fract_y
_atom_site_fract_z
_atom_site_occupancy
_atom_site_U_iso_or_equiv
_atom_site_calc_flag
_atom_site_refinement_flags
_atom_site_disorder_assembly
_atom_site_disorder_group
Sr Sr Uiso 0.9750(10) 0.1890(10) 0.3080(10) 1.000 0.0127 . . . .
O3 O Uiso 0.3120(10) 0.1700(10) 0.3170(10) 1.000 0.0127 . . . .
O4 O Uiso 0.7270(10) 0.0270(10) 0.4220(10) 1.000 0.0127 . . . .
C2 C Uiso 0.5310(10) 0.0520(10) 0.4260(10) 1.000 0.0127 . . . .
O1 O Uiso 0.9860(10) 0.2150(10) 0.9200(10) 1.000 0.0127 . . . .
O2 O Uiso 0.9850(10) 0.4240(10) 0.7150(10) 1.000 0.0127 . . . .
C1 C Uiso 0.9890(10) 0.3990(10) 0.8970(10) 1.000 0.0127 . . . .
O5 O Uiso 0.5680(10) 0.405(2) 0.180(2) 1.000 0.0127 . . . .
D1 D Uiso 0.510(4) 0.260(4) 0.175(4) 1.000 0.0127 . . . .
D2 D Uiso 0.580(4) 0.521(4) 0.310(5) 1.000 0.0127 . . . .

loop_
_geom_angle_atom_site_label_1
_geom_angle_atom_site_label_2
_geom_angle_atom_site_label_3
_geom_angle
_geom_angle_site_symmetry_1
_geom_angle_site_symmetry_2
_geom_angle_site_symmetry_3
_geom_angle_publ_flag
Sr O3 C2 135.9(5) 1_455 . . yes
D1 O5 D2 119(2) . . . yes
O3 C2 C2 102.8(5) . . 2_656 yes
O4 C2 C2 120.2(6) . . 2_656 yes
O3 C2 O4 137.1(6) . . . yes
O1 C1 C1 120.3(6) . . 2_767 yes
O2 C1 C1 117.3(6) . . 2_767 yes
O1 C1 O2 122.4(6) . . . yes

loop_
_geom_bond_atom_site_label_1
_geom_bond_atom_site_label_2
_geom_bond_distance
_geom_bond_site_symmetry_1
_geom_bond_site_symmetry_2
_geom_bond_publ_flag
Sr O3 2.145(10) . 1_655 yes
O3 C2 1.521(9) . . yes
O4 C2 1.254(10) . . yes
O1 C1 1.258(9) . . yes
O2 C1 1.229(9) . . yes
O5 D1 1.08(3) . . yes
O5 D2 0.93(3) . . yes
C2 C2 1.523(9) . 2_656 no
C1 C1 1.536(9) . 2_767 no

loop_
_geom_hbond_atom_site_label_D
_geom_hbond_atom_site_label_H
_geom_hbond_atom_site_label_A
_geom_hbond_distance_DH
_geom_hbond_distance_HA
_geom_hbond_distance_DA
_geom_hbond_angle_DHA
_geom_hbond_site_symmetry_A
_geom_hbond_publ_flag
O5 D1 O3 1.08(3) 2.07(3) 2.972(12) 139(2) . yes
O5 D1 O4 1.08(3) 2.44(3) 3.137(14) 121.1(19) . yes
O5 D2 O3 0.93(3) 2.60(3) 3.515(14) 170(2) 2_666 yes

loop_
_geom_torsion_atom_site_label_1
_geom_torsion_atom_site_label_2
_geom_torsion_atom_site_label_3
_geom_torsion_atom_site_label_4
_geom_torsion
_geom_torsion_site_symmetry_1
_geom_torsion_site_symmetry_2
_geom_torsion_site_symmetry_3
_geom_torsion_site_symmetry_4
_geom_torsion_publ_flag
Sr O3 C2 O4 174.2(7) 1_455 . . . no
Sr O3 C2 C2 -6.6(8) 1_455 . . 2_656 no
O3 C2 C2 O3 -180.0(5) . . 2_656 2_656 no
O3 C2 C2 O4 0.6(8) . . 2_656 2_656 no
O4 C2 C2 O3 -0.6(8) . . 2_656 2_656 no
O4 C2 C2 O4 180.0(7) . . 2_656 2_656 no
O1 C1 C1 O1 -180.0(7) . . 2_767 2_767 no
O1 C1 C1 O2 -3.3(10) . . 2_767 2_767 no
O2 C1 C1 O1 3.3(10) . . 2_767 2_767 no
O2 C1 C1 O2 180.0(7) . . 2_767 2_767 no
